data_4325769
loop_
_publ_author_name
'Peng-Fei Yan'
'Po-Heng Lin'
'Fatemah Habib'
'Tomoko Aharen'
'Muralee Murugesu'
'Zhao-Peng Deng'
'Guang-Ming Li'
'Wen-Bin Sun'

_publ_section_title
;
 Planar Tetranuclear Dy(III) Single-Molecule Magnet and Its Sm(III),
 Gd(III), and Tb(III) Analogues Encapsulated by Salen-Type and
 \b-Diketonate Ligands
;
_journal_name_full 'Inorganic Chemistry'
_journal_page_first 7059
_journal_page_last 7065
_journal_paper_doi 10.1021/ic200566y
_journal_volume 50
_journal_year 2011
_chemical_formula_moiety 'C114 H138 N10 O22 Tb4'
_chemical_formula_sum 'C114 H138 N10 O22 Tb4'
_chemical_formula_weight 2636.02
_chemical_name_systematic
; 
 ? 
;
_space_group_IT_number 2
_symmetry_space_group_name_Hall '-P 1'
_symmetry_space_group_name_H-M 'P -1'
_atom_sites_solution_hydrogens geom
_atom_sites_solution_primary direct
_atom_sites_solution_secondary difmap
_audit_creation_method SHELXL-97
_cell_angle_alpha 80.304(2)
_cell_angle_beta 71.039(2)
_cell_angle_gamma 74.676(2)
_cell_formula_units_Z 1
_cell_length_a 13.5830(18)
_cell_length_b 14.1528(19)
_cell_length_c 16.344(2)
_cell_measurement_temperature 293(2)
_cell_volume 2854.0(6)
_computing_structure_refinement 'SHELXL-97 (Sheldrick, 1997)'
_computing_structure_solution 'SHELXS-97 (Sheldrick, 1990)'
_diffrn_ambient_temperature 293(2)
_diffrn_measured_fraction_theta_full 0.952
_diffrn_measured_fraction_theta_max 0.952
_diffrn_radiation_monochromator graphite
_diffrn_radiation_source 'fine-focus sealed tube'
_diffrn_radiation_type MoK\a
_diffrn_radiation_wavelength 0.71073
_diffrn_reflns_av_R_equivalents 0.0390
_diffrn_reflns_av_sigmaI/netI 0.0777
_diffrn_reflns_limit_h_max 18
_diffrn_reflns_limit_h_min -18
_diffrn_reflns_limit_k_max 18
_diffrn_reflns_limit_k_min -18
_diffrn_reflns_limit_l_max 21
_diffrn_reflns_limit_l_min -21
_diffrn_reflns_number 24078
_diffrn_reflns_theta_full 28.31
_diffrn_reflns_theta_max 28.31
_diffrn_reflns_theta_min 2.45
_exptl_absorpt_coefficient_mu 2.520
_exptl_absorpt_correction_T_max 0.7037
_exptl_absorpt_correction_T_min 0.5389
_exptl_absorpt_correction_type multi-scan
_exptl_crystal_density_diffrn 1.534
_exptl_crystal_F_000 1328
_exptl_crystal_size_max 0.28
_exptl_crystal_size_mid 0.20
_exptl_crystal_size_min 0.15
_refine_diff_density_max 1.571
_refine_diff_density_min -1.067
_refine_diff_density_rms 0.148
_refine_ls_extinction_method none
_refine_ls_goodness_of_fit_ref 0.997
_refine_ls_hydrogen_treatment mixed
_refine_ls_matrix_type full
_refine_ls_number_parameters 677
_refine_ls_number_reflns 13549
_refine_ls_number_restraints 0
_refine_ls_restrained_S_all 0.997
_refine_ls_R_factor_all 0.0836
_refine_ls_R_factor_gt 0.0465
_refine_ls_shift/su_max 0.001
_refine_ls_shift/su_mean 0.000
_refine_ls_structure_factor_coef Fsqd
_refine_ls_weighting_details 'calc w=1/[\s^2^(Fo^2^)+(0.0591P)^2^+0.0000P] where P=(Fo^2^+2Fc^2^)/3'
_refine_ls_weighting_scheme calc
_refine_ls_wR_factor_gt 0.1058
_refine_ls_wR_factor_ref 0.1268
_reflns_number_gt 9129
_reflns_number_total 13549
_reflns_threshold_expression >2sigma(I)
_cod_data_source_file ic200566y_si_002_3.cif
_cod_data_source_block 3
_cod_original_cell_volume 2854.0(7)
_cod_original_sg_symbol_Hall '-p 1'
_cod_database_code 4325769

loop_
_symmetry_equiv_pos_as_xyz
'x, y, z'
'-x, -y, -z'

loop_
_atom_site_label
_atom_site_type_symbol
_atom_site_fract_x
_atom_site_fract_y
_atom_site_fract_z
_atom_site_U_iso_or_equiv
_atom_site_adp_type
_atom_site_occupancy
_atom_site_symmetry_multiplicity
_atom_site_calc_flag
_atom_site_refinement_flags
Tb1 Tb 0.94924(2) 0.56034(2) 0.403892(17) 0.03186(9) Uani 1 1 d .
Tb2 Tb 0.76178(2) 0.59305(2) 0.621454(18) 0.03406(9) Uani 1 1 d .
O3 O 0.9439(3) 0.5842(3) 0.5445(2) 0.0310(8) Uani 1 1 d .
O7 O 0.9122(3) 0.6543(3) 0.2830(3) 0.0445(10) Uani 1 1 d .
O1 O 0.8713(3) 0.4753(3) 0.6938(2) 0.0383(9) Uani 1 1 d .
O2 O 0.7759(3) 0.6558(3) 0.4744(3) 0.0407(10) Uani 1 1 d .
O9 O 0.9035(3) 0.4488(3) 0.3419(3) 0.0459(10) Uani 1 1 d .
O4 O 0.6062(3) 0.5748(3) 0.6014(3) 0.0458(10) Uani 1 1 d .
O6 O 0.9934(3) 0.7128(3) 0.3992(3) 0.0447(10) Uani 1 1 d .
O8 O 0.8317(3) 0.4626(3) 0.5228(2) 0.0370(9) Uani 1 1 d .
O5 O 0.6405(3) 0.5727(4) 0.7555(3) 0.0550(12) Uani 1 1 d .
N2 N 0.6822(4) 0.7759(4) 0.6162(4) 0.0483(13) Uani 1 1 d .
N1 N 0.8031(4) 0.6792(4) 0.7249(4) 0.0478(13) Uani 1 1 d .
N3 N 0.4373(5) 1.0804(4) 0.8433(4) 0.0599(16) Uani 1 1 d .
H3C H 0.4583 1.0251 0.8705 0.072 Uiso 1 1 calc R
C29 C 0.8036(4) 0.3833(4) 0.5241(4) 0.0384(14) Uani 1 1 d .
C27 C 0.8704(5) 0.3705(5) 0.3639(4) 0.0431(15) Uani 1 1 d .
C16 C 0.8469(4) 0.4609(5) 0.7806(4) 0.0440(15) Uani 1 1 d .
C13 C 0.5191(5) 0.8197(6) 0.4702(5) 0.063(2) Uani 1 1 d .
H13A H 0.4708 0.8730 0.4980 0.075 Uiso 1 1 calc R
O10 O 0.4472(5) 0.8922(4) 0.8681(4) 0.094(2) Uani 1 1 d .
H10B H 0.4524 0.9459 0.8768 0.142 Uiso 1 1 calc R
C32 C 0.5136(4) 0.5657(4) 0.6482(4) 0.0419(14) Uani 1 1 d .
C22 C 0.9717(5) 0.7951(5) 0.3589(4) 0.0500(16) Uani 1 1 d .
C28 C 0.8259(5) 0.3355(5) 0.4501(5) 0.0522(17) Uani 1 1 d .
H28A H 0.8096 0.2741 0.4588 0.063 Uiso 1 1 calc R
N4 N 0.3094(5) 1.1778(5) 0.9969(4) 0.0622(16) Uani 1 1 d .
H4C H 0.2636 1.2330 0.9968 0.075 Uiso 1 1 calc R
C30 C 0.7438(5) 0.3403(5) 0.6109(4) 0.0562(18) Uani 1 1 d .
H30A H 0.7345 0.3816 0.6550 0.084 Uiso 1 1 calc R
H30B H 0.7835 0.2757 0.6239 0.084 Uiso 1 1 calc R
H30C H 0.6751 0.3362 0.6091 0.084 Uiso 1 1 calc R
C17 C 0.8457(5) 0.3637(6) 0.8214(4) 0.0522(17) Uani 1 1 d .
H17A H 0.8613 0.3114 0.7882 0.063 Uiso 1 1 calc R
C15 C 0.8193(5) 0.5372(6) 0.8330(4) 0.0496(17) Uani 1 1 d .
C10 C 0.6649(5) 0.6654(5) 0.3847(4) 0.0472(16) Uani 1 1 d .
H10A H 0.7142 0.6148 0.3537 0.057 Uiso 1 1 calc R
O11 O 0.1076(5) 1.2707(5) 1.0368(4) 0.0864(18) Uani 1 1 d .
H11B H 0.1725 1.2651 1.0203 0.130 Uiso 1 1 calc R
C25 C 0.8707(7) 0.7758(6) 0.1724(5) 0.073(2) Uani 1 1 d .
H25A H 0.8574 0.7207 0.1539 0.109 Uiso 1 1 calc R
H25B H 0.9271 0.7995 0.1277 0.109 Uiso 1 1 calc R
H25C H 0.8069 0.8273 0.1831 0.109 Uiso 1 1 calc R
C20 C 0.7969(5) 0.5176(6) 0.9237(5) 0.061(2) Uani 1 1 d .
H20A H 0.7819 0.5690 0.9577 0.073 Uiso 1 1 calc R
C1 C 0.7866(5) 0.7870(5) 0.7099(5) 0.0539(18) Uani 1 1 d .
H1A H 0.7828 0.8130 0.7631 0.065 Uiso 1 1 calc R
C33 C 0.4827(5) 0.5531(5) 0.7383(4) 0.0541(17) Uani 1 1 d .
H33A H 0.4146 0.5429 0.7672 0.065 Uiso 1 1 calc R
C9 C 0.6875(5) 0.6985(5) 0.4506(4) 0.0428(15) Uani 1 1 d .
C11 C 0.5709(5) 0.7061(6) 0.3644(5) 0.061(2) Uani 1 1 d .
H11A H 0.5564 0.6803 0.3219 0.073 Uiso 1 1 calc R
C49 C 0.3892(6) 1.0837(6) 0.7867(5) 0.0593(19) Uani 1 1 d .
H49A H 0.3655 1.1445 0.7590 0.071 Uiso 1 1 calc R
C7 C 0.6219(5) 0.8173(5) 0.5678(5) 0.0597(19) Uani 1 1 d .
H7A H 0.5798 0.8796 0.5806 0.072 Uiso 1 1 calc R
C8 C 0.6125(5) 0.7771(5) 0.4952(4) 0.0486(16) Uani 1 1 d .
C24 C 0.9032(5) 0.7441(5) 0.2553(4) 0.0469(16) Uani 1 1 d .
C50 C 0.3705(5) 0.9973(5) 0.7644(5) 0.0570(18) Uani 1 1 d .
C6 C 0.6798(5) 0.8285(5) 0.6893(5) 0.0558(18) Uani 1 1 d .
H6A H 0.6229 0.8119 0.7404 0.067 Uiso 1 1 calc R
C26 C 0.8758(6) 0.3146(6) 0.2915(5) 0.068(2) Uani 1 1 d .
H26A H 0.9080 0.3474 0.2367 0.102 Uiso 1 1 calc R
H26B H 0.8049 0.3117 0.2943 0.102 Uiso 1 1 calc R
H26C H 0.9179 0.2491 0.2973 0.102 Uiso 1 1 calc R
C31 C 0.4342(5) 0.5711(6) 0.5995(5) 0.068(2) Uani 1 1 d .
H31A H 0.4684 0.5795 0.5381 0.101 Uiso 1 1 calc R
H31B H 0.3750 0.6259 0.6162 0.101 Uiso 1 1 calc R
H31C H 0.4089 0.5114 0.6134 0.101 Uiso 1 1 calc R
C23 C 0.9258(6) 0.8152(5) 0.2921(5) 0.0593(19) Uani 1 1 d .
H23A H 0.9088 0.8804 0.2700 0.071 Uiso 1 1 calc R
C36 C 0.4564(6) 1.1702(5) 0.8614(5) 0.0561(18) Uani 1 1 d .
H36A H 0.4140 1.2275 0.8358 0.067 Uiso 1 1 calc R
C34 C 0.5485(5) 0.5549(5) 0.7873(4) 0.0485(16) Uani 1 1 d .
C2 C 0.8752(6) 0.8162(5) 0.6383(5) 0.067(2) Uani 1 1 d .
H2A H 0.8795 0.7912 0.5852 0.081 Uiso 1 1 calc R
H2B H 0.9422 0.7881 0.6516 0.081 Uiso 1 1 calc R
C37 C 0.5762(6) 1.1696(6) 0.8215(5) 0.067(2) Uani 1 1 d .
H37A H 0.6181 1.1092 0.8422 0.081 Uiso 1 1 calc R
H37B H 0.5949 1.1713 0.7588 0.081 Uiso 1 1 calc R
C19 C 0.7968(6) 0.4239(7) 0.9625(5) 0.069(2) Uani 1 1 d .
H19A H 0.7809 0.4120 1.0226 0.083 Uiso 1 1 calc R
C18 C 0.8205(5) 0.3479(6) 0.9121(5) 0.062(2) Uani 1 1 d .
H18A H 0.8198 0.2845 0.9387 0.074 Uiso 1 1 calc R
C41 C 0.4242(6) 1.1746(5) 0.9609(4) 0.0570(18) Uani 1 1 d .
H41A H 0.4633 1.1143 0.9859 0.068 Uiso 1 1 calc R
C40 C 0.4523(6) 1.2611(6) 0.9828(5) 0.068(2) Uani 1 1 d .
H40A H 0.4343 1.2599 1.0454 0.081 Uiso 1 1 calc R
H40B H 0.4104 1.3214 0.9620 0.081 Uiso 1 1 calc R
C51 C 0.3995(6) 0.9042(6) 0.8060(6) 0.071(2) Uani 1 1 d .
C4 C 0.7519(7) 0.9742(6) 0.6054(7) 0.090(3) Uani 1 1 d .
H4A H 0.7392 1.0453 0.6012 0.108 Uiso 1 1 calc R
H4B H 0.7558 0.9553 0.5499 0.108 Uiso 1 1 calc R
C42 C 0.2778(7) 1.0991(7) 1.0281(6) 0.082(3) Uani 1 1 d .
H42A H 0.3286 1.0409 1.0312 0.098 Uiso 1 1 calc R
C3 C 0.8570(7) 0.9289(6) 0.6254(6) 0.089(3) Uani 1 1 d .
H3A H 0.8561 0.9535 0.6776 0.106 Uiso 1 1 calc R
H3B H 0.9152 0.9477 0.5779 0.106 Uiso 1 1 calc R
C39 C 0.5700(6) 1.2601(7) 0.9428(5) 0.076(2) Uani 1 1 d .
H39A H 0.6118 1.2033 0.9682 0.091 Uiso 1 1 calc R
H39B H 0.5843 1.3188 0.9557 0.091 Uiso 1 1 calc R
C12 C 0.4976(6) 0.7846(6) 0.4059(5) 0.069(2) Uani 1 1 d .
H12A H 0.4352 0.8130 0.3906 0.083 Uiso 1 1 calc R
C38 C 0.6034(7) 1.2565(7) 0.8448(5) 0.077(2) Uani 1 1 d .
H38A H 0.5675 1.3168 0.8188 0.093 Uiso 1 1 calc R
H38B H 0.6798 1.2518 0.8214 0.093 Uiso 1 1 calc R
C21 C 1.0029(8) 0.8782(6) 0.3847(6) 0.095(3) Uani 1 1 d .
H21A H 1.0336 0.8543 0.4317 0.142 Uiso 1 1 calc R
H21B H 0.9406 0.9299 0.4030 0.142 Uiso 1 1 calc R
H21C H 1.0542 0.9032 0.3359 0.142 Uiso 1 1 calc R
C35 C 0.5089(6) 0.5406(7) 0.8849(4) 0.076(2) Uani 1 1 d .
H35A H 0.5639 0.5437 0.9087 0.114 Uiso 1 1 calc R
H35B H 0.4909 0.4776 0.9024 0.114 Uiso 1 1 calc R
H35C H 0.4468 0.5915 0.9059 0.114 Uiso 1 1 calc R
C55 C 0.3229(6) 1.0057(7) 0.6985(6) 0.075(2) Uani 1 1 d .
H55A H 0.3025 1.0670 0.6702 0.090 Uiso 1 1 calc R
C5 C 0.6611(6) 0.9407(6) 0.6750(6) 0.075(2) Uani 1 1 d .
H5A H 0.5957 0.9672 0.6589 0.091 Uiso 1 1 calc R
H5B H 0.6521 0.9666 0.7289 0.091 Uiso 1 1 calc R
C43 C 0.1665(8) 1.0960(8) 1.0589(6) 0.088(3) Uani 1 1 d .
C44 C 0.0859(7) 1.1823(8) 1.0614(5) 0.078(2) Uani 1 1 d .
C53 C 0.3362(8) 0.8332(8) 0.7163(9) 0.111(4) Uani 1 1 d .
H53A H 0.3249 0.7777 0.7005 0.134 Uiso 1 1 calc R
C52 C 0.3824(8) 0.8237(7) 0.7800(7) 0.094(3) Uani 1 1 d .
H52A H 0.4030 0.7615 0.8069 0.113 Uiso 1 1 calc R
C54 C 0.3060(7) 0.9228(9) 0.6751(8) 0.102(4) Uani 1 1 d .
H54A H 0.2742 0.9285 0.6315 0.123 Uiso 1 1 calc R
C45 C -0.0229(8) 1.1789(10) 1.0902(6) 0.111(4) Uani 1 1 d .
H45A H -0.0538 1.2092 1.0437 0.133 Uiso 1 1 calc R
H45B H -0.0581 1.2193 1.1386 0.133 Uiso 1 1 calc R
C48 C 0.1382(11) 1.0071(10) 1.0835(9) 0.148(5) Uani 1 1 d .
H48A H 0.1906 0.9493 1.0823 0.178 Uiso 1 1 calc R
C46 C -0.0482(12) 1.0839(14) 1.1173(10) 0.158(6) Uani 1 1 d .
H46A H -0.1188 1.0780 1.1395 0.190 Uiso 1 1 calc R
C47 C 0.0325(13) 1.0038(14) 1.1097(11) 0.180(7) Uani 1 1 d .
H47A H 0.0156 0.9424 1.1232 0.216 Uiso 1 1 calc R
C14 C 0.8121(5) 0.6407(6) 0.8000(4) 0.0536(18) Uani 1 1 d .
H14A H 0.8143 0.6830 0.8369 0.064 Uiso 1 1 calc R
C56 C 0.9300(6) 0.5207(6) 0.1231(5) 0.076(2) Uani 1 1 d .
H56A H 0.9633 0.5647 0.0775 0.114 Uiso 1 1 calc R
H56B H 0.9544 0.4550 0.1055 0.114 Uiso 1 1 calc R
H56C H 0.9484 0.5224 0.1747 0.114 Uiso 1 1 calc R
C57 C 0.8153(7) 0.5507(6) 0.1405(5) 0.069(2) Uani 1 1 d .
N5 N 0.7263(7) 0.5748(7) 0.1544(6) 0.108(3) Uani 1 1 d .

loop_
_atom_site_aniso_label
_atom_site_aniso_U_11
_atom_site_aniso_U_22
_atom_site_aniso_U_33
_atom_site_aniso_U_23
_atom_site_aniso_U_13
_atom_site_aniso_U_12
Tb1 0.02741(15) 0.03498(17) 0.03176(16) -0.00321(12) -0.00625(12) -0.00760(11)
Tb2 0.02568(14) 0.04011(18) 0.03412(17) -0.00658(13) -0.00494(12) -0.00644(12)
O3 0.0280(19) 0.029(2) 0.033(2) -0.0019(17) -0.0060(16) -0.0072(16)
O7 0.046(2) 0.046(3) 0.041(2) 0.004(2) -0.016(2) -0.011(2)
O1 0.035(2) 0.041(2) 0.034(2) -0.0011(19) -0.0057(18) -0.0074(18)
O2 0.028(2) 0.044(2) 0.044(2) 0.003(2) -0.0095(18) -0.0031(17)
O9 0.047(3) 0.053(3) 0.042(3) -0.009(2) -0.011(2) -0.019(2)
O4 0.032(2) 0.062(3) 0.042(2) -0.005(2) -0.0078(19) -0.012(2)
O6 0.050(3) 0.040(3) 0.048(3) -0.001(2) -0.015(2) -0.016(2)
O8 0.033(2) 0.033(2) 0.043(2) -0.0025(18) -0.0063(18) -0.0104(17)
O5 0.035(2) 0.090(4) 0.038(3) -0.008(2) -0.005(2) -0.017(2)
N2 0.042(3) 0.043(3) 0.058(4) -0.010(3) -0.016(3) -0.003(2)
N1 0.039(3) 0.050(3) 0.059(4) -0.015(3) -0.016(3) -0.010(2)
N3 0.066(4) 0.042(3) 0.062(4) -0.001(3) -0.014(3) -0.005(3)
C29 0.029(3) 0.042(4) 0.047(4) -0.001(3) -0.014(3) -0.011(3)
C27 0.036(3) 0.046(4) 0.052(4) -0.009(3) -0.019(3) -0.008(3)
C16 0.027(3) 0.063(4) 0.039(4) -0.003(3) -0.006(3) -0.011(3)
C13 0.046(4) 0.061(5) 0.064(5) 0.005(4) -0.016(4) 0.009(3)
O10 0.128(6) 0.057(4) 0.097(5) 0.011(3) -0.048(4) -0.012(4)
C32 0.031(3) 0.043(4) 0.049(4) -0.007(3) -0.005(3) -0.010(3)
C22 0.055(4) 0.039(4) 0.051(4) 0.000(3) -0.007(3) -0.016(3)
C28 0.058(4) 0.048(4) 0.062(5) 0.000(4) -0.025(4) -0.026(3)
N4 0.062(4) 0.058(4) 0.054(4) 0.000(3) -0.008(3) -0.008(3)
C30 0.046(4) 0.055(4) 0.061(5) -0.004(4) 0.000(3) -0.023(3)
C17 0.037(3) 0.071(5) 0.044(4) 0.003(4) -0.006(3) -0.015(3)
C15 0.038(3) 0.074(5) 0.037(4) -0.010(3) -0.010(3) -0.010(3)
C10 0.038(3) 0.055(4) 0.047(4) 0.000(3) -0.014(3) -0.011(3)
O11 0.075(4) 0.090(5) 0.097(5) -0.027(4) -0.029(4) -0.009(3)
C25 0.082(6) 0.073(6) 0.059(5) 0.017(4) -0.032(4) -0.012(4)
C20 0.052(4) 0.087(6) 0.043(4) -0.018(4) -0.016(3) -0.003(4)
C1 0.053(4) 0.049(4) 0.068(5) -0.024(4) -0.017(4) -0.014(3)
C33 0.032(3) 0.067(5) 0.057(4) -0.004(4) 0.000(3) -0.020(3)
C9 0.036(3) 0.049(4) 0.037(3) 0.004(3) -0.002(3) -0.016(3)
C11 0.054(4) 0.078(6) 0.054(4) 0.007(4) -0.025(4) -0.019(4)
C49 0.055(4) 0.057(5) 0.055(5) 0.002(4) -0.009(4) -0.006(4)
C7 0.044(4) 0.054(5) 0.074(5) -0.014(4) -0.017(4) 0.005(3)
C8 0.043(4) 0.046(4) 0.053(4) 0.005(3) -0.017(3) -0.005(3)
C24 0.039(3) 0.049(4) 0.040(4) 0.007(3) -0.005(3) -0.005(3)
C50 0.045(4) 0.053(5) 0.068(5) -0.008(4) -0.008(4) -0.012(3)
C6 0.048(4) 0.050(4) 0.070(5) -0.023(4) -0.013(4) -0.006(3)
C26 0.080(5) 0.070(5) 0.066(5) -0.024(4) -0.024(4) -0.023(4)
C31 0.035(4) 0.099(6) 0.070(5) -0.017(5) -0.009(4) -0.019(4)
C23 0.070(5) 0.041(4) 0.063(5) 0.007(4) -0.024(4) -0.007(3)
C36 0.061(4) 0.045(4) 0.056(5) -0.005(3) -0.015(4) -0.005(3)
C34 0.042(4) 0.053(4) 0.038(4) -0.007(3) 0.007(3) -0.011(3)
C2 0.057(5) 0.054(5) 0.095(6) -0.020(4) -0.020(4) -0.014(4)
C37 0.067(5) 0.076(6) 0.057(5) -0.010(4) -0.008(4) -0.023(4)
C19 0.058(5) 0.109(7) 0.029(4) -0.006(4) -0.006(3) -0.010(5)
C18 0.049(4) 0.080(6) 0.046(4) 0.018(4) -0.008(3) -0.019(4)
C41 0.053(4) 0.054(5) 0.051(4) 0.002(4) -0.006(3) -0.006(3)
C40 0.071(5) 0.071(5) 0.060(5) -0.010(4) -0.017(4) -0.014(4)
C51 0.063(5) 0.055(5) 0.088(6) -0.013(5) -0.010(5) -0.010(4)
C4 0.094(7) 0.049(5) 0.121(8) -0.011(5) -0.030(6) -0.004(5)
C42 0.077(6) 0.072(6) 0.076(6) 0.015(5) 0.000(5) -0.024(5)
C3 0.085(6) 0.066(6) 0.115(8) -0.024(5) -0.015(6) -0.026(5)
C39 0.066(5) 0.087(6) 0.075(6) -0.013(5) -0.012(4) -0.026(5)
C12 0.046(4) 0.085(6) 0.073(5) 0.001(5) -0.031(4) 0.003(4)
C38 0.072(6) 0.093(7) 0.068(6) -0.006(5) -0.013(5) -0.032(5)
C21 0.135(9) 0.058(6) 0.109(8) -0.004(5) -0.045(7) -0.043(6)
C35 0.064(5) 0.116(7) 0.038(4) 0.000(4) 0.008(4) -0.037(5)
C55 0.059(5) 0.079(6) 0.085(6) -0.017(5) -0.016(5) -0.011(4)
C5 0.068(5) 0.056(5) 0.100(7) -0.022(5) -0.022(5) -0.004(4)
C43 0.085(7) 0.096(8) 0.071(6) -0.001(5) 0.006(5) -0.040(6)
C44 0.072(6) 0.103(8) 0.057(5) -0.019(5) -0.001(4) -0.032(6)
C53 0.076(7) 0.080(8) 0.185(13) -0.062(8) -0.022(8) -0.018(6)
C52 0.086(7) 0.062(6) 0.132(9) -0.028(6) -0.018(7) -0.018(5)
C54 0.064(6) 0.119(9) 0.132(9) -0.063(8) -0.016(6) -0.020(6)
C45 0.097(8) 0.179(13) 0.065(6) -0.035(7) -0.011(6) -0.049(8)
C48 0.127(11) 0.115(10) 0.165(12) 0.022(9) 0.019(9) -0.064(9)
C46 0.102(11) 0.187(17) 0.155(13) -0.023(13) 0.036(10) -0.070(11)
C47 0.135(13) 0.184(17) 0.197(16) 0.009(14) 0.024(13) -0.102(13)
C14 0.046(4) 0.073(5) 0.046(4) -0.020(4) -0.017(3) -0.008(3)
C56 0.060(5) 0.102(7) 0.062(5) -0.016(5) -0.010(4) -0.015(5)
C57 0.070(6) 0.082(6) 0.060(5) -0.002(4) -0.021(5) -0.024(5)
N5 0.080(6) 0.130(8) 0.122(7) -0.003(6) -0.029(5) -0.041(6)

loop_
_atom_type_symbol
_atom_type_description
_atom_type_scat_dispersion_real
_atom_type_scat_dispersion_imag
_atom_type_scat_source
C C 0.0033 0.0016 'International Tables Vol C Tables 4.2.6.8 and 6.1.1.4'
H H 0.0000 0.0000 'International Tables Vol C Tables 4.2.6.8 and 6.1.1.4'
N N 0.0061 0.0033 'International Tables Vol C Tables 4.2.6.8 and 6.1.1.4'
O O 0.0106 0.0060 'International Tables Vol C Tables 4.2.6.8 and 6.1.1.4'
Tb Tb -0.1723 4.1537 'International Tables Vol C Tables 4.2.6.8 and 6.1.1.4'

loop_
_geom_angle_atom_site_label_1
_geom_angle_atom_site_label_2
_geom_angle_atom_site_label_3
_geom_angle
_geom_angle_site_symmetry_1
_geom_angle_site_symmetry_3
O7 Tb1 O9 78.51(15) . .
O7 Tb1 O3 138.19(14) . .
O9 Tb1 O3 136.38(13) . .
O7 Tb1 O6 73.68(14) . .
O9 Tb1 O6 151.67(15) . .
O3 Tb1 O6 71.18(13) . .
O7 Tb1 O3 145.73(14) . 2_766
O9 Tb1 O3 82.88(13) . 2_766
O3 Tb1 O3 73.05(14) . 2_766
O6 Tb1 O3 117.99(13) . 2_766
O7 Tb1 O2 81.40(14) . .
O9 Tb1 O2 101.08(14) . .
O3 Tb1 O2 71.01(12) . .
O6 Tb1 O2 80.21(14) . .
O3 Tb1 O2 130.71(12) 2_766 .
O7 Tb1 O1 82.93(14) . 2_766
O9 Tb1 O1 90.06(14) . 2_766
O3 Tb1 O1 112.93(12) . 2_766
O6 Tb1 O1 81.34(14) . 2_766
O3 Tb1 O1 68.49(13) 2_766 2_766
O2 Tb1 O1 158.51(14) . 2_766
O7 Tb1 O8 128.40(13) . .
O9 Tb1 O8 70.69(13) . .
O3 Tb1 O8 67.05(12) . .
O6 Tb1 O8 132.50(13) . .
O3 Tb1 O8 69.72(12) 2_766 .
O2 Tb1 O8 65.79(13) . .
O1 Tb1 O8 135.67(12) 2_766 .
O7 Tb1 Tb2 121.29(10) . .
O9 Tb1 Tb2 108.34(10) . .
O3 Tb1 Tb2 39.23(8) . .
O6 Tb1 Tb2 90.92(10) . .
O3 Tb1 Tb2 91.78(9) 2_766 .
O2 Tb1 Tb2 39.91(9) . .
O1 Tb1 Tb2 151.48(9) 2_766 .
O8 Tb1 Tb2 41.83(8) . .
O7 Tb1 Tb1 168.00(10) . 2_766
O9 Tb1 Tb1 111.77(11) . 2_766
O3 Tb1 Tb1 36.72(8) . 2_766
O6 Tb1 Tb1 95.37(10) . 2_766
O3 Tb1 Tb1 36.33(8) 2_766 2_766
O2 Tb1 Tb1 101.90(9) . 2_766
O1 Tb1 Tb1 90.69(9) 2_766 2_766
O8 Tb1 Tb1 62.73(8) . 2_766
Tb2 Tb1 Tb1 62.592(12) . 2_766
O7 Tb1 Tb2 117.96(10) . 2_766
O9 Tb1 Tb2 93.83(10) . 2_766
O3 Tb1 Tb2 86.86(8) . 2_766
O6 Tb1 Tb2 94.40(10) . 2_766
O3 Tb1 Tb2 34.99(8) 2_766 2_766
O2 Tb1 Tb2 157.82(9) . 2_766
O1 Tb1 Tb2 35.17(9) 2_766 2_766
O8 Tb1 Tb2 104.71(8) . 2_766
Tb2 Tb1 Tb2 119.498(10) . 2_766
Tb1 Tb1 Tb2 56.906(9) 2_766 2_766
O5 Tb2 O4 71.42(14) . .
O5 Tb2 O1 79.53(14) . .
O4 Tb2 O1 125.72(14) . .
O5 Tb2 O3 145.50(13) . .
O4 Tb2 O3 140.19(13) . .
O1 Tb2 O3 69.67(13) . .
O5 Tb2 O2 142.93(13) . .
O4 Tb2 O2 76.11(13) . .
O1 Tb2 O2 135.54(13) . .
O3 Tb2 O2 71.23(12) . .
O5 Tb2 O8 120.98(15) . .
O4 Tb2 O8 78.43(13) . .
O1 Tb2 O8 78.89(13) . .
O3 Tb2 O8 68.59(12) . .
O2 Tb2 O8 67.70(13) . .
O5 Tb2 N1 72.77(16) . .
O4 Tb2 N1 134.98(15) . .
O1 Tb2 N1 72.00(15) . .
O3 Tb2 N1 83.00(14) . .
O2 Tb2 N1 122.87(16) . .
O8 Tb2 N1 144.91(14) . .
O5 Tb2 N2 89.64(17) . .
O4 Tb2 N2 87.01(16) . .
O1 Tb2 N2 138.33(15) . .
O3 Tb2 N2 102.93(15) . .
O2 Tb2 N2 71.06(15) . .
O8 Tb2 N2 138.42(15) . .
N1 Tb2 N2 66.35(17) . .
O5 Tb2 Tb1 164.92(12) . .
O4 Tb2 Tb1 101.25(10) . .
O1 Tb2 Tb1 95.20(9) . .
O3 Tb2 Tb1 39.05(8) . .
O2 Tb2 Tb1 40.34(9) . .
O8 Tb2 Tb1 43.94(9) . .
N1 Tb2 Tb1 119.29(12) . .
N2 Tb2 Tb1 103.36(13) . .
O5 Tb2 Tb1 115.70(11) . 2_766
O4 Tb2 Tb1 137.52(11) . 2_766
O1 Tb2 Tb1 36.18(9) . 2_766
O3 Tb2 Tb1 35.21(8) . 2_766
O2 Tb2 Tb1 100.25(9) . 2_766
O8 Tb2 Tb1 61.83(8) . 2_766
N1 Tb2 Tb1 83.08(11) . 2_766
N2 Tb2 Tb1 132.63(12) . 2_766
Tb1 Tb2 Tb1 60.502(10) . 2_766
Tb1 O3 Tb2 101.72(12) . .
Tb1 O3 Tb1 106.95(14) . 2_766
Tb2 O3 Tb1 109.80(14) . 2_766
C24 O7 Tb1 135.0(4) . .
C16 O1 Tb2 122.7(3) . .
C16 O1 Tb1 124.3(3) . 2_766
Tb2 O1 Tb1 108.64(15) . 2_766
C9 O2 Tb2 120.1(3) . .
C9 O2 Tb1 134.7(4) . .
Tb2 O2 Tb1 99.75(13) . .
C27 O9 Tb1 139.1(4) . .
C32 O4 Tb2 137.7(4) . .
C22 O6 Tb1 133.2(4) . .
C29 O8 Tb2 132.0(4) . .
C29 O8 Tb1 132.6(4) . .
Tb2 O8 Tb1 94.22(12) . .
C34 O5 Tb2 138.9(4) . .
C7 N2 C6 119.2(6) . .
C7 N2 Tb2 121.4(5) . .
C6 N2 Tb2 116.9(4) . .
C14 N1 C1 116.3(6) . .
C14 N1 Tb2 124.3(5) . .
C1 N1 Tb2 117.2(4) . .
C49 N3 C36 120.1(6) . .
C49 N3 H3C 120.0 . .
C36 N3 H3C 120.0 . .
O8 C29 C28 123.3(6) . .
O8 C29 C30 117.1(5) . .
C28 C29 C30 119.5(6) . .
O9 C27 C28 124.3(6) . .
O9 C27 C26 116.5(6) . .
C28 C27 C26 119.1(6) . .
O1 C16 C15 122.9(6) . .
O1 C16 C17 118.8(6) . .
C15 C16 C17 118.3(6) . .
C12 C13 C8 121.7(7) . .
C12 C13 H13A 119.2 . .
C8 C13 H13A 119.2 . .
C51 O10 H10B 109.5 . .
O4 C32 C33 124.2(5) . .
O4 C32 C31 115.7(6) . .
C33 C32 C31 120.1(6) . .
O6 C22 C23 125.9(6) . .
O6 C22 C21 116.0(6) . .
C23 C22 C21 118.1(7) . .
C29 C28 C27 126.7(6) . .
C29 C28 H28A 116.6 . .
C27 C28 H28A 116.6 . .
C42 N4 C41 119.8(7) . .
C42 N4 H4C 120.1 . .
C41 N4 H4C 120.1 . .
C29 C30 H30A 109.5 . .
C29 C30 H30B 109.5 . .
H30A C30 H30B 109.5 . .
C29 C30 H30C 109.5 . .
H30A C30 H30C 109.5 . .
H30B C30 H30C 109.5 . .
C18 C17 C16 119.2(7) . .
C18 C17 H17A 120.4 . .
C16 C17 H17A 120.4 . .
C16 C15 C20 120.4(7) . .
C16 C15 C14 123.9(6) . .
C20 C15 C14 115.6(7) . .
C11 C10 C9 121.3(7) . .
C11 C10 H10A 119.4 . .
C9 C10 H10A 119.4 . .
C44 O11 H11B 109.5 . .
C24 C25 H25A 109.5 . .
C24 C25 H25B 109.5 . .
H25A C25 H25B 109.5 . .
C24 C25 H25C 109.5 . .
H25A C25 H25C 109.5 . .
H25B C25 H25C 109.5 . .
C19 C20 C15 121.0(7) . .
C19 C20 H20A 119.5 . .
C15 C20 H20A 119.5 . .
N1 C1 C2 111.1(6) . .
N1 C1 C6 108.3(5) . .
C2 C1 C6 110.6(6) . .
N1 C1 H1A 108.9 . .
C2 C1 H1A 108.9 . .
C6 C1 H1A 108.9 . .
C32 C33 C34 123.3(6) . .
C32 C33 H33A 118.4 . .
C34 C33 H33A 118.4 . .
O2 C9 C10 121.9(6) . .
O2 C9 C8 119.8(5) . .
C10 C9 C8 118.3(6) . .
C10 C11 C12 121.3(7) . .
C10 C11 H11A 119.4 . .
C12 C11 H11A 119.4 . .
N3 C49 C50 122.6(7) . .
N3 C49 H49A 118.7 . .
C50 C49 H49A 118.7 . .
N2 C7 C8 126.8(6) . .
N2 C7 H7A 116.6 . .
C8 C7 H7A 116.6 . .
C13 C8 C9 118.9(6) . .
C13 C8 C7 115.9(6) . .
C9 C8 C7 125.1(6) . .
O7 C24 C23 125.4(6) . .
O7 C24 C25 116.9(6) . .
C23 C24 C25 117.6(6) . .
C51 C50 C55 118.6(7) . .
C51 C50 C49 121.9(7) . .
C55 C50 C49 119.5(7) . .
N2 C6 C5 117.0(6) . .
N2 C6 C1 107.5(5) . .
C5 C6 C1 108.7(6) . .
N2 C6 H6A 107.8 . .
C5 C6 H6A 107.8 . .
C1 C6 H6A 107.8 . .
C27 C26 H26A 109.5 . .
C27 C26 H26B 109.5 . .
H26A C26 H26B 109.5 . .
C27 C26 H26C 109.5 . .
H26A C26 H26C 109.5 . .
H26B C26 H26C 109.5 . .
C32 C31 H31A 109.5 . .
C32 C31 H31B 109.5 . .
H31A C31 H31B 109.5 . .
C32 C31 H31C 109.5 . .
H31A C31 H31C 109.5 . .
H31B C31 H31C 109.5 . .
C22 C23 C24 124.4(6) . .
C22 C23 H23A 117.8 . .
C24 C23 H23A 117.8 . .
N3 C36 C37 108.8(6) . .
N3 C36 C41 109.5(6) . .
C37 C36 C41 109.6(6) . .
N3 C36 H36A 109.6 . .
C37 C36 H36A 109.6 . .
C41 C36 H36A 109.6 . .
O5 C34 C33 124.0(6) . .
O5 C34 C35 115.9(6) . .
C33 C34 C35 120.0(6) . .
C1 C2 C3 109.9(6) . .
C1 C2 H2A 109.7 . .
C3 C2 H2A 109.7 . .
C1 C2 H2B 109.7 . .
C3 C2 H2B 109.7 . .
H2A C2 H2B 108.2 . .
C38 C37 C36 111.6(6) . .
C38 C37 H37A 109.3 . .
C36 C37 H37A 109.3 . .
C38 C37 H37B 109.3 . .
C36 C37 H37B 109.3 . .
H37A C37 H37B 108.0 . .
C20 C19 C18 119.5(7) . .
C20 C19 H19A 120.2 . .
C18 C19 H19A 120.2 . .
C19 C18 C17 121.4(7) . .
C19 C18 H18A 119.3 . .
C17 C18 H18A 119.3 . .
N4 C41 C40 111.7(6) . .
N4 C41 C36 108.5(6) . .
C40 C41 C36 111.4(6) . .
N4 C41 H41A 108.4 . .
C40 C41 H41A 108.4 . .
C36 C41 H41A 108.4 . .
C41 C40 C39 111.8(6) . .
C41 C40 H40A 109.3 . .
C39 C40 H40A 109.3 . .
C41 C40 H40B 109.3 . .
C39 C40 H40B 109.3 . .
H40A C40 H40B 107.9 . .
O10 C51 C52 120.0(9) . .
O10 C51 C50 120.7(7) . .
C52 C51 C50 119.2(9) . .
C5 C4 C3 110.8(8) . .
C5 C4 H4A 109.5 . .
C3 C4 H4A 109.5 . .
C5 C4 H4B 109.5 . .
C3 C4 H4B 109.5 . .
H4A C4 H4B 108.1 . .
N4 C42 C43 122.7(9) . .
N4 C42 H42A 118.7 . .
C43 C42 H42A 118.7 . .
C4 C3 C2 110.4(7) . .
C4 C3 H3A 109.6 . .
C2 C3 H3A 109.6 . .
C4 C3 H3B 109.6 . .
C2 C3 H3B 109.6 . .
H3A C3 H3B 108.1 . .
C40 C39 C38 111.2(7) . .
C40 C39 H39A 109.4 . .
C38 C39 H39A 109.4 . .
C40 C39 H39B 109.4 . .
C38 C39 H39B 109.4 . .
H39A C39 H39B 108.0 . .
C13 C12 C11 118.5(6) . .
C13 C12 H12A 120.8 . .
C11 C12 H12A 120.8 . .
C37 C38 C39 111.3(7) . .
C37 C38 H38A 109.4 . .
C39 C38 H38A 109.4 . .
C37 C38 H38B 109.4 . .
C39 C38 H38B 109.4 . .
H38A C38 H38B 108.0 . .
C22 C21 H21A 109.5 . .
C22 C21 H21B 109.5 . .
H21A C21 H21B 109.5 . .
C22 C21 H21C 109.5 . .
H21A C21 H21C 109.5 . .
H21B C21 H21C 109.5 . .
C34 C35 H35A 109.5 . .
C34 C35 H35B 109.5 . .
H35A C35 H35B 109.5 . .
C34 C35 H35C 109.5 . .
H35A C35 H35C 109.5 . .
H35B C35 H35C 109.5 . .
C54 C55 C50 120.2(9) . .
C54 C55 H55A 119.9 . .
C50 C55 H55A 119.9 . .
C4 C5 C6 112.2(7) . .
C4 C5 H5A 109.2 . .
C6 C5 H5A 109.2 . .
C4 C5 H5B 109.2 . .
C6 C5 H5B 109.2 . .
H5A C5 H5B 107.9 . .
C48 C43 C44 119.0(10) . .
C48 C43 C42 119.6(11) . .
C44 C43 C42 121.3(9) . .
O11 C44 C43 122.2(8) . .
O11 C44 C45 116.6(10) . .
C43 C44 C45 121.2(10) . .
C52 C53 C54 120.9(9) . .
C52 C53 H53A 119.6 . .
C54 C53 H53A 119.6 . .
C53 C52 C51 121.4(10) . .
C53 C52 H52A 119.3 . .
C51 C52 H52A 119.3 . .
C53 C54 C55 119.7(10) . .
C53 C54 H54A 120.2 . .
C55 C54 H54A 120.2 . .
C44 C45 C46 117.5(12) . .
C44 C45 H45A 107.9 . .
C46 C45 H45A 107.9 . .
C44 C45 H45B 107.9 . .
C46 C45 H45B 107.9 . .
H45A C45 H45B 107.2 . .
C47 C48 C43 119.7(14) . .
C47 C48 H48A 120.2 . .
C43 C48 H48A 120.2 . .
C47 C46 C45 118.5(14) . .
C47 C46 H46A 120.8 . .
C45 C46 H46A 120.8 . .
C46 C47 C48 124.0(16) . .
C46 C47 H47A 118.0 . .
C48 C47 H47A 118.0 . .
N1 C14 C15 126.5(6) . .
N1 C14 H14A 116.8 . .
C15 C14 H14A 116.8 . .
C57 C56 H56A 109.5 . .
C57 C56 H56B 109.5 . .
H56A C56 H56B 109.5 . .
C57 C56 H56C 109.5 . .
H56A C56 H56C 109.5 . .
H56B C56 H56C 109.5 . .
N5 C57 C56 179.3(11) . .

loop_
_geom_bond_atom_site_label_1
_geom_bond_atom_site_label_2
_geom_bond_distance
_geom_bond_site_symmetry_2
Tb1 O7 2.309(4) .
Tb1 O9 2.317(4) .
Tb1 O3 2.354(3) .
Tb1 O6 2.371(4) .
Tb1 O3 2.376(3) 2_766
Tb1 O2 2.403(4) .
Tb1 O1 2.416(4) 2_766
Tb1 O8 2.546(4) .
Tb1 Tb2 3.6591(5) .
Tb1 Tb1 3.8015(6) 2_766
Tb1 Tb2 3.8774(6) 2_766
Tb2 O5 2.300(4) .
Tb2 O4 2.325(4) .
Tb2 O1 2.357(4) .
Tb2 O3 2.363(3) .
Tb2 O2 2.382(4) .
Tb2 O8 2.447(4) .
Tb2 N1 2.516(5) .
Tb2 N2 2.526(5) .
Tb2 Tb1 3.8774(6) 2_766
O3 Tb1 2.376(3) 2_766
O7 C24 1.263(7) .
O1 C16 1.341(7) .
O1 Tb1 2.416(4) 2_766
O2 C9 1.341(7) .
O9 C27 1.258(7) .
O4 C32 1.269(7) .
O6 C22 1.250(7) .
O8 C29 1.274(6) .
O5 C34 1.263(7) .
N2 C7 1.285(8) .
N2 C6 1.498(8) .
N1 C14 1.287(8) .
N1 C1 1.471(8) .
N3 C49 1.282(8) .
N3 C36 1.457(8) .
N3 H3C 0.8600 .
C29 C28 1.393(8) .
C29 C30 1.504(8) .
C27 C28 1.402(9) .
C27 C26 1.504(8) .
C16 C15 1.388(9) .
C16 C17 1.426(9) .
C13 C12 1.375(10) .
C13 C8 1.410(8) .
C13 H13A 0.9300 .
O10 C51 1.338(10) .
O10 H10B 0.8200 .
C32 C33 1.388(9) .
C32 C31 1.515(8) .
C22 C23 1.381(9) .
C22 C21 1.513(9) .
C28 H28A 0.9300 .
N4 C42 1.266(9) .
N4 C41 1.469(9) .
N4 H4C 0.8600 .
C30 H30A 0.9600 .
C30 H30B 0.9600 .
C30 H30C 0.9600 .
C17 C18 1.401(9) .
C17 H17A 0.9300 .
C15 C20 1.406(9) .
C15 C14 1.464(10) .
C10 C11 1.375(8) .
C10 C9 1.391(8) .
C10 H10A 0.9300 .
O11 C44 1.328(10) .
O11 H11B 0.8200 .
C25 C24 1.522(9) .
C25 H25A 0.9600 .
C25 H25B 0.9600 .
C25 H25C 0.9600 .
C20 C19 1.370(11) .
C20 H20A 0.9300 .
C1 C2 1.474(10) .
C1 C6 1.538(9) .
C1 H1A 0.9800 .
C33 C34 1.388(9) .
C33 H33A 0.9300 .
C9 C8 1.414(9) .
C11 C12 1.385(10) .
C11 H11A 0.9300 .
C49 C50 1.440(10) .
C49 H49A 0.9300 .
C7 C8 1.455(9) .
C7 H7A 0.9300 .
C24 C23 1.397(9) .
C50 C51 1.397(10) .
C50 C55 1.400(10) .
C6 C5 1.531(10) .
C6 H6A 0.9800 .
C26 H26A 0.9600 .
C26 H26B 0.9600 .
C26 H26C 0.9600 .
C31 H31A 0.9600 .
C31 H31B 0.9600 .
C31 H31C 0.9600 .
C23 H23A 0.9300 .
C36 C37 1.542(9) .
C36 C41 1.548(9) .
C36 H36A 0.9800 .
C34 C35 1.505(9) .
C2 C3 1.537(10) .
C2 H2A 0.9700 .
C2 H2B 0.9700 .
C37 C38 1.512(10) .
C37 H37A 0.9700 .
C37 H37B 0.9700 .
C19 C18 1.373(11) .
C19 H19A 0.9300 .
C18 H18A 0.9300 .
C41 C40 1.501(10) .
C41 H41A 0.9800 .
C40 C39 1.515(10) .
C40 H40A 0.9700 .
C40 H40B 0.9700 .
C51 C52 1.378(11) .
C4 C5 1.501(11) .
C4 C3 1.519(11) .
C4 H4A 0.9700 .
C4 H4B 0.9700 .
C42 C43 1.440(12) .
C42 H42A 0.9300 .
C3 H3A 0.9700 .
C3 H3B 0.9700 .
C39 C38 1.522(10) .
C39 H39A 0.9700 .
C39 H39B 0.9700 .
C12 H12A 0.9300 .
C38 H38A 0.9700 .
C38 H38B 0.9700 .
C21 H21A 0.9600 .
C21 H21B 0.9600 .
C21 H21C 0.9600 .
C35 H35A 0.9600 .
C35 H35B 0.9600 .
C35 H35C 0.9600 .
C55 C54 1.387(12) .
C55 H55A 0.9300 .
C5 H5A 0.9700 .
C5 H5B 0.9700 .
C43 C48 1.370(13) .
C43 C44 1.404(13) .
C44 C45 1.409(12) .
C53 C52 1.352(14) .
C53 C54 1.359(14) .
C53 H53A 0.9300 .
C52 H52A 0.9300 .
C54 H54A 0.9300 .
C45 C46 1.437(17) .
C45 H45A 0.9700 .
C45 H45B 0.9700 .
C48 C47 1.369(17) .
C48 H48A 0.9300 .
C46 C47 1.34(2) .
C46 H46A 0.9300 .
C47 H47A 0.9300 .
C14 H14A 0.9300 .
C56 C57 1.445(11) .
C56 H56A 0.9600 .
C56 H56B 0.9600 .
C56 H56C 0.9600 .
C57 N5 1.123(10) .

loop_
_geom_torsion_atom_site_label_1
_geom_torsion_atom_site_label_2
_geom_torsion_atom_site_label_3
_geom_torsion_atom_site_label_4
_geom_torsion
_geom_torsion_site_symmetry_1
_geom_torsion_site_symmetry_4
O7 Tb1 Tb2 O5 113.7(4) . .
O9 Tb1 Tb2 O5 26.2(4) . .
O3 Tb1 Tb2 O5 -116.9(4) . .
O6 Tb1 Tb2 O5 -174.9(4) . .
O3 Tb1 Tb2 O5 -56.9(4) 2_766 .
O2 Tb1 Tb2 O5 111.6(4) . .
O1 Tb1 Tb2 O5 -101.6(4) 2_766 .
O8 Tb1 Tb2 O5 -0.6(4) . .
Tb1 Tb1 Tb2 O5 -79.4(4) 2_766 .
Tb2 Tb1 Tb2 O5 -79.4(4) 2_766 .
O7 Tb1 Tb2 O4 54.33(16) . .
O9 Tb1 Tb2 O4 -33.14(16) . .
O3 Tb1 Tb2 O4 -176.27(18) . .
O6 Tb1 Tb2 O4 125.72(14) . .
O3 Tb1 Tb2 O4 -116.24(13) 2_766 .
O2 Tb1 Tb2 O4 52.23(18) . .
O1 Tb1 Tb2 O4 -160.9(2) 2_766 .
O8 Tb1 Tb2 O4 -59.92(17) . .
Tb1 Tb1 Tb2 O4 -138.71(11) 2_766 .
Tb2 Tb1 Tb2 O4 -138.71(11) 2_766 .
O7 Tb1 Tb2 O1 -177.66(15) . .
O9 Tb1 Tb2 O1 94.87(15) . .
O3 Tb1 Tb2 O1 -48.26(17) . .
O6 Tb1 Tb2 O1 -106.27(13) . .
O3 Tb1 Tb2 O1 11.78(12) 2_766 .
O2 Tb1 Tb2 O1 -179.76(17) . .
O1 Tb1 Tb2 O1 -32.9(3) 2_766 .
O8 Tb1 Tb2 O1 68.09(15) . .
Tb1 Tb1 Tb2 O1 -10.69(9) 2_766 .
Tb2 Tb1 Tb2 O1 -10.69(9) 2_766 .
O7 Tb1 Tb2 O3 -129.40(18) . .
O9 Tb1 Tb2 O3 143.13(17) . .
O6 Tb1 Tb2 O3 -58.01(17) . .
O3 Tb1 Tb2 O3 60.04(19) 2_766 .
O2 Tb1 Tb2 O3 -131.5(2) . .
O1 Tb1 Tb2 O3 15.4(2) 2_766 .
O8 Tb1 Tb2 O3 116.35(18) . .
Tb1 Tb1 Tb2 O3 37.57(13) 2_766 .
Tb2 Tb1 Tb2 O3 37.57(13) 2_766 .
O7 Tb1 Tb2 O2 2.10(18) . .
O9 Tb1 Tb2 O2 -85.37(19) . .
O3 Tb1 Tb2 O2 131.5(2) . .
O6 Tb1 Tb2 O2 73.49(18) . .
O3 Tb1 Tb2 O2 -168.46(17) 2_766 .
O1 Tb1 Tb2 O2 146.9(2) 2_766 .
O8 Tb1 Tb2 O2 -112.15(19) . .
Tb1 Tb1 Tb2 O2 169.07(15) 2_766 .
Tb2 Tb1 Tb2 O2 169.07(15) 2_766 .
O7 Tb1 Tb2 O8 114.25(17) . .
O9 Tb1 Tb2 O8 26.78(17) . .
O3 Tb1 Tb2 O8 -116.35(18) . .
O6 Tb1 Tb2 O8 -174.36(16) . .
O3 Tb1 Tb2 O8 -56.31(15) 2_766 .
O2 Tb1 Tb2 O8 112.15(19) . .
O1 Tb1 Tb2 O8 -101.0(2) 2_766 .
Tb1 Tb1 Tb2 O8 -78.78(12) 2_766 .
Tb2 Tb1 Tb2 O8 -78.78(12) 2_766 .
O7 Tb1 Tb2 N1 -105.40(18) . .
O9 Tb1 Tb2 N1 167.13(18) . .
O3 Tb1 Tb2 N1 24.0(2) . .
O6 Tb1 Tb2 N1 -34.01(17) . .
O3 Tb1 Tb2 N1 84.04(16) 2_766 .
O2 Tb1 Tb2 N1 -107.5(2) . .
O1 Tb1 Tb2 N1 39.4(2) 2_766 .
O8 Tb1 Tb2 N1 140.35(19) . .
Tb1 Tb1 Tb2 N1 61.57(14) 2_766 .
Tb2 Tb1 Tb2 N1 61.57(14) 2_766 .
O7 Tb1 Tb2 N2 -35.24(17) . .
O9 Tb1 Tb2 N2 -122.72(16) . .
O3 Tb1 Tb2 N2 94.16(18) . .
O6 Tb1 Tb2 N2 36.15(15) . .
O3 Tb1 Tb2 N2 154.19(15) 2_766 .
O2 Tb1 Tb2 N2 -37.34(19) . .
O1 Tb1 Tb2 N2 109.5(2) 2_766 .
O8 Tb1 Tb2 N2 -149.50(17) . .
Tb1 Tb1 Tb2 N2 131.72(12) 2_766 .
Tb2 Tb1 Tb2 N2 131.72(12) 2_766 .
O7 Tb1 Tb2 Tb1 -166.97(12) . 2_766
O9 Tb1 Tb2 Tb1 105.56(11) . 2_766
O3 Tb1 Tb2 Tb1 -37.57(13) . 2_766
O6 Tb1 Tb2 Tb1 -95.57(10) . 2_766
O3 Tb1 Tb2 Tb1 22.47(8) 2_766 2_766
O2 Tb1 Tb2 Tb1 -169.07(15) . 2_766
O1 Tb1 Tb2 Tb1 -22.19(19) 2_766 2_766
O8 Tb1 Tb2 Tb1 78.78(12) . 2_766
Tb2 Tb1 Tb2 Tb1 0.0 2_766 2_766
O7 Tb1 O3 Tb2 82.1(2) . .
O9 Tb1 O3 Tb2 -55.6(2) . .
O6 Tb1 O3 Tb2 116.38(16) . .
O3 Tb1 O3 Tb2 -115.14(18) 2_766 .
O2 Tb1 O3 Tb2 30.54(13) . .
O1 Tb1 O3 Tb2 -172.10(12) 2_766 .
O8 Tb1 O3 Tb2 -40.47(12) . .
Tb1 Tb1 O3 Tb2 -115.14(18) 2_766 .
Tb2 Tb1 O3 Tb2 -147.90(11) 2_766 .
O7 Tb1 O3 Tb1 -162.76(15) . 2_766
O9 Tb1 O3 Tb1 59.5(2) . 2_766
O6 Tb1 O3 Tb1 -128.48(17) . 2_766
O3 Tb1 O3 Tb1 0.000(2) 2_766 2_766
O2 Tb1 O3 Tb1 145.68(17) . 2_766
O1 Tb1 O3 Tb1 -56.96(17) 2_766 2_766
O8 Tb1 O3 Tb1 74.67(14) . 2_766
Tb2 Tb1 O3 Tb1 115.14(18) . 2_766
Tb2 Tb1 O3 Tb1 -32.76(11) 2_766 2_766
O5 Tb2 O3 Tb1 155.8(2) . .
O4 Tb2 O3 Tb1 5.7(3) . .
O1 Tb2 O3 Tb1 127.58(16) . .
O2 Tb2 O3 Tb1 -30.80(14) . .
O8 Tb2 O3 Tb1 41.91(13) . .
N1 Tb2 O3 Tb1 -159.06(17) . .
N2 Tb2 O3 Tb1 -95.35(16) . .
Tb1 Tb2 O3 Tb1 113.03(19) 2_766 .
O5 Tb2 O3 Tb1 42.8(3) . 2_766
O4 Tb2 O3 Tb1 -107.3(2) . 2_766
O1 Tb2 O3 Tb1 14.55(13) . 2_766
O2 Tb2 O3 Tb1 -143.83(17) . 2_766
O8 Tb2 O3 Tb1 -71.12(15) . 2_766
N1 Tb2 O3 Tb1 87.91(17) . 2_766
N2 Tb2 O3 Tb1 151.63(16) . 2_766
Tb1 Tb2 O3 Tb1 -113.03(19) . 2_766
O9 Tb1 O7 C24 172.0(6) . .
O3 Tb1 O7 C24 20.2(6) . .
O6 Tb1 O7 C24 -13.5(5) . .
O3 Tb1 O7 C24 -129.6(5) 2_766 .
O2 Tb1 O7 C24 68.7(6) . .
O1 Tb1 O7 C24 -96.5(6) 2_766 .
O8 Tb1 O7 C24 118.2(5) . .
Tb2 Tb1 O7 C24 67.3(6) . .
Tb1 Tb1 O7 C24 -38.2(9) 2_766 .
Tb2 Tb1 O7 C24 -99.8(5) 2_766 .
O5 Tb2 O1 C16 -20.8(4) . .
O4 Tb2 O1 C16 -78.7(5) . .
O3 Tb2 O1 C16 143.4(5) . .
O2 Tb2 O1 C16 173.2(4) . .
O8 Tb2 O1 C16 -145.6(4) . .
N1 Tb2 O1 C16 54.3(4) . .
N2 Tb2 O1 C16 56.6(5) . .
Tb1 Tb2 O1 C16 173.4(4) . .
Tb1 Tb2 O1 C16 157.6(5) 2_766 .
O5 Tb2 O1 Tb1 -178.39(18) . 2_766
O4 Tb2 O1 Tb1 123.74(16) . 2_766
O3 Tb2 O1 Tb1 -14.21(13) . 2_766
O2 Tb2 O1 Tb1 15.7(3) . 2_766
O8 Tb2 O1 Tb1 56.88(15) . 2_766
N1 Tb2 O1 Tb1 -103.27(19) . 2_766
N2 Tb2 O1 Tb1 -100.9(2) . 2_766
Tb1 Tb2 O1 Tb1 15.88(13) . 2_766
O5 Tb2 O2 C9 1.2(5) . .
O4 Tb2 O2 C9 30.5(4) . .
O1 Tb2 O2 C9 157.9(4) . .
O3 Tb2 O2 C9 -172.6(4) . .
O8 Tb2 O2 C9 113.5(4) . .
N1 Tb2 O2 C9 -104.5(4) . .
N2 Tb2 O2 C9 -61.1(4) . .
Tb1 Tb2 O2 C9 157.5(5) . .
Tb1 Tb2 O2 C9 167.2(4) 2_766 .
O5 Tb2 O2 Tb1 -156.3(2) . .
O4 Tb2 O2 Tb1 -127.00(17) . .
O1 Tb2 O2 Tb1 0.3(2) . .
O3 Tb2 O2 Tb1 29.89(12) . .
O8 Tb2 O2 Tb1 -44.00(13) . .
N1 Tb2 O2 Tb1 98.00(18) . .
N2 Tb2 O2 Tb1 141.39(18) . .
Tb1 Tb2 O2 Tb1 9.66(13) 2_766 .
O7 Tb1 O2 C9 29.5(5) . .
O9 Tb1 O2 C9 -46.9(5) . .
O3 Tb1 O2 C9 177.6(5) . .
O6 Tb1 O2 C9 104.3(5) . .
O3 Tb1 O2 C9 -137.0(5) 2_766 .
O1 Tb1 O2 C9 73.1(6) 2_766 .
O8 Tb1 O2 C9 -109.7(5) . .
Tb2 Tb1 O2 C9 -152.3(6) . .
Tb1 Tb1 O2 C9 -162.2(5) 2_766 .
Tb2 Tb1 O2 C9 -178.2(4) 2_766 .
O7 Tb1 O2 Tb2 -178.19(16) . .
O9 Tb1 O2 Tb2 105.40(15) . .
O3 Tb1 O2 Tb2 -30.06(13) . .
O6 Tb1 O2 Tb2 -103.39(15) . .
O3 Tb1 O2 Tb2 15.3(2) 2_766 .
O1 Tb1 O2 Tb2 -134.6(3) 2_766 .
O8 Tb1 O2 Tb2 42.64(12) . .
Tb1 Tb1 O2 Tb2 -9.91(13) 2_766 .
Tb2 Tb1 O2 Tb2 -25.9(3) 2_766 .
O7 Tb1 O9 C27 -157.8(6) . .
O3 Tb1 O9 C27 -5.0(7) . .
O6 Tb1 O9 C27 -168.9(5) . .
O3 Tb1 O9 C27 51.1(6) 2_766 .
O2 Tb1 O9 C27 -79.0(6) . .
O1 Tb1 O9 C27 119.4(6) 2_766 .
O8 Tb1 O9 C27 -19.8(6) . .
Tb2 Tb1 O9 C27 -38.4(6) . .
Tb1 Tb1 O9 C27 28.7(6) 2_766 .
Tb2 Tb1 O9 C27 84.4(6) 2_766 .
O5 Tb2 O4 C32 3.7(6) . .
O1 Tb2 O4 C32 65.1(6) . .
O3 Tb2 O4 C32 166.4(5) . .
O2 Tb2 O4 C32 -158.2(6) . .
O8 Tb2 O4 C32 132.2(6) . .
N1 Tb2 O4 C32 -35.3(7) . .
N2 Tb2 O4 C32 -86.9(6) . .
Tb1 Tb2 O4 C32 170.0(6) . .
Tb1 Tb2 O4 C32 111.8(6) 2_766 .
O7 Tb1 O6 C22 15.6(6) . .
O9 Tb1 O6 C22 27.0(7) . .
O3 Tb1 O6 C22 -141.4(6) . .
O3 Tb1 O6 C22 160.6(5) 2_766 .
O2 Tb1 O6 C22 -68.3(6) . .
O1 Tb1 O6 C22 100.7(6) 2_766 .
O8 Tb1 O6 C22 -112.0(6) . .
Tb2 Tb1 O6 C22 -106.9(6) . .
Tb1 Tb1 O6 C22 -169.4(6) 2_766 .
Tb2 Tb1 O6 C22 133.4(6) 2_766 .
O5 Tb2 O8 C29 11.6(5) . .
O4 Tb2 O8 C29 -48.3(5) . .
O1 Tb2 O8 C29 82.1(5) . .
O3 Tb2 O8 C29 154.5(5) . .
O2 Tb2 O8 C29 -127.8(5) . .
N1 Tb2 O8 C29 116.3(5) . .
N2 Tb2 O8 C29 -120.1(5) . .
Tb1 Tb2 O8 C29 -168.2(5) . .
Tb1 Tb2 O8 C29 116.2(5) 2_766 .
O5 Tb2 O8 Tb1 179.82(12) . .
O4 Tb2 O8 Tb1 119.97(15) . .
O1 Tb2 O8 Tb1 -109.68(13) . .
O3 Tb2 O8 Tb1 -37.33(11) . .
O2 Tb2 O8 Tb1 40.39(12) . .
N1 Tb2 O8 Tb1 -75.5(3) . .
N2 Tb2 O8 Tb1 48.1(2) . .
Tb1 Tb2 O8 Tb1 -75.56(9) 2_766 .
O7 Tb1 O8 C29 71.9(5) . .
O9 Tb1 O8 C29 15.1(4) . .
O3 Tb1 O8 C29 -153.9(5) . .
O6 Tb1 O8 C29 175.8(4) . .
O3 Tb1 O8 C29 -74.3(5) 2_766 .
O2 Tb1 O8 C29 127.5(5) . .
O1 Tb1 O8 C29 -54.0(5) 2_766 .
Tb2 Tb1 O8 C29 168.1(5) . .
Tb1 Tb1 O8 C29 -113.5(5) 2_766 .
Tb2 Tb1 O8 C29 -73.9(5) 2_766 .
O7 Tb1 O8 Tb2 -96.22(17) . .
O9 Tb1 O8 Tb2 -153.05(16) . .
O3 Tb1 O8 Tb2 37.98(11) . .
O6 Tb1 O8 Tb2 7.7(2) . .
O3 Tb1 O8 Tb2 117.55(14) 2_766 .
O2 Tb1 O8 Tb2 -40.66(12) . .
O1 Tb1 O8 Tb2 137.88(14) 2_766 .
Tb1 Tb1 O8 Tb2 78.42(9) 2_766 .
Tb2 Tb1 O8 Tb2 118.03(8) 2_766 .
O4 Tb2 O5 C34 4.7(7) . .
O1 Tb2 O5 C34 -128.8(7) . .
O3 Tb2 O5 C34 -155.6(6) . .
O2 Tb2 O5 C34 34.8(8) . .
O8 Tb2 O5 C34 -58.7(7) . .
N1 Tb2 O5 C34 157.0(7) . .
N2 Tb2 O5 C34 91.7(7) . .
Tb1 Tb2 O5 C34 -58.2(9) . .
Tb1 Tb2 O5 C34 -129.9(7) 2_766 .
O5 Tb2 N2 C7 -105.1(6) . .
O4 Tb2 N2 C7 -33.7(5) . .
O1 Tb2 N2 C7 -178.8(5) . .
O3 Tb2 N2 C7 107.3(5) . .
O2 Tb2 N2 C7 42.6(5) . .
O8 Tb2 N2 C7 35.1(6) . .
N1 Tb2 N2 C7 -176.4(6) . .
Tb1 Tb2 N2 C7 67.2(6) . .
Tb1 Tb2 N2 C7 129.2(5) 2_766 .
O5 Tb2 N2 C6 56.9(4) . .
O4 Tb2 N2 C6 128.3(4) . .
O1 Tb2 N2 C6 -16.9(5) . .
O3 Tb2 N2 C6 -90.7(4) . .
O2 Tb2 N2 C6 -155.4(5) . .
O8 Tb2 N2 C6 -162.9(4) . .
N1 Tb2 N2 C6 -14.4(4) . .
Tb1 Tb2 N2 C6 -130.9(4) . .
Tb1 Tb2 N2 C6 -68.9(5) 2_766 .
O5 Tb2 N1 C14 48.5(5) . .
O4 Tb2 N1 C14 87.1(5) . .
O1 Tb2 N1 C14 -35.8(5) . .
O3 Tb2 N1 C14 -106.7(5) . .
O2 Tb2 N1 C14 -168.9(5) . .
O8 Tb2 N1 C14 -71.2(6) . .
N2 Tb2 N1 C14 145.9(6) . .
Tb1 Tb2 N1 C14 -121.6(5) . .
Tb1 Tb2 N1 C14 -71.2(5) 2_766 .
O5 Tb2 N1 C1 -113.9(4) . .
O4 Tb2 N1 C1 -75.3(5) . .
O1 Tb2 N1 C1 161.8(5) . .
O3 Tb2 N1 C1 90.9(4) . .
O2 Tb2 N1 C1 28.7(5) . .
O8 Tb2 N1 C1 126.4(4) . .
N2 Tb2 N1 C1 -16.5(4) . .
Tb1 Tb2 N1 C1 76.0(4) . .
Tb1 Tb2 N1 C1 126.4(4) 2_766 .
Tb2 O8 C29 C28 156.6(4) . .
Tb1 O8 C29 C28 -7.4(8) . .
Tb2 O8 C29 C30 -23.8(7) . .
Tb1 O8 C29 C30 172.3(4) . .
Tb1 O9 C27 C28 15.5(10) . .
Tb1 O9 C27 C26 -167.1(4) . .
Tb2 O1 C16 C15 -50.5(7) . .
Tb1 O1 C16 C15 103.5(6) 2_766 .
Tb2 O1 C16 C17 127.3(5) . .
Tb1 O1 C16 C17 -78.7(6) 2_766 .
Tb2 O4 C32 C33 -7.8(10) . .
Tb2 O4 C32 C31 171.2(5) . .
Tb1 O6 C22 C23 -11.1(11) . .
Tb1 O6 C22 C21 171.3(5) . .
O8 C29 C28 C27 -7.5(10) . .
C30 C29 C28 C27 172.8(6) . .
O9 C27 C28 C29 5.2(10) . .
C26 C27 C28 C29 -172.2(6) . .
O1 C16 C17 C18 179.9(5) . .
C15 C16 C17 C18 -2.2(9) . .
O1 C16 C15 C20 -178.5(5) . .
C17 C16 C15 C20 3.7(9) . .
O1 C16 C15 C14 1.0(9) . .
C17 C16 C15 C14 -176.8(6) . .
C16 C15 C20 C19 -3.1(10) . .
C14 C15 C20 C19 177.3(6) . .
C14 N1 C1 C2 118.0(7) . .
Tb2 N1 C1 C2 -78.1(6) . .
C14 N1 C1 C6 -120.2(6) . .
Tb2 N1 C1 C6 43.6(6) . .
O4 C32 C33 C34 3.9(11) . .
C31 C32 C33 C34 -175.0(7) . .
Tb2 O2 C9 C10 -123.5(5) . .
Tb1 O2 C9 C10 24.6(9) . .
Tb2 O2 C9 C8 54.1(7) . .
Tb1 O2 C9 C8 -157.8(4) . .
C11 C10 C9 O2 176.1(6) . .
C11 C10 C9 C8 -1.5(9) . .
C9 C10 C11 C12 3.1(11) . .
C36 N3 C49 C50 178.4(6) . .
C6 N2 C7 C8 -179.0(6) . .
Tb2 N2 C7 C8 -17.4(10) . .
C12 C13 C8 C9 2.3(11) . .
C12 C13 C8 C7 -176.2(7) . .
O2 C9 C8 C13 -178.8(6) . .
C10 C9 C8 C13 -1.1(9) . .
O2 C9 C8 C7 -0.4(10) . .
C10 C9 C8 C7 177.2(6) . .
N2 C7 C8 C13 160.2(7) . .
N2 C7 C8 C9 -18.2(12) . .
Tb1 O7 C24 C23 6.9(10) . .
Tb1 O7 C24 C25 -176.4(4) . .
N3 C49 C50 C51 2.9(11) . .
N3 C49 C50 C55 -176.4(7) . .
C7 N2 C6 C5 -33.9(9) . .
Tb2 N2 C6 C5 163.7(5) . .
C7 N2 C6 C1 -156.5(6) . .
Tb2 N2 C6 C1 41.1(7) . .
N1 C1 C6 N2 -53.3(7) . .
C2 C1 C6 N2 68.7(7) . .
N1 C1 C6 C5 179.2(6) . .
C2 C1 C6 C5 -58.8(8) . .
O6 C22 C23 C24 -4.5(12) . .
C21 C22 C23 C24 173.1(7) . .
O7 C24 C23 C22 7.0(12) . .
C25 C24 C23 C22 -169.7(7) . .
C49 N3 C36 C37 -107.0(7) . .
C49 N3 C36 C41 133.2(7) . .
Tb2 O5 C34 C33 -8.4(11) . .
Tb2 O5 C34 C35 174.9(5) . .
C32 C33 C34 O5 3.5(11) . .
C32 C33 C34 C35 180.0(7) . .
N1 C1 C2 C3 -178.9(6) . .
C6 C1 C2 C3 60.8(8) . .
N3 C36 C37 C38 -174.9(6) . .
C41 C36 C37 C38 -55.2(8) . .
C15 C20 C19 C18 0.9(11) . .
C20 C19 C18 C17 0.5(11) . .
C16 C17 C18 C19 0.1(10) . .
C42 N4 C41 C40 -141.2(8) . .
C42 N4 C41 C36 95.7(8) . .
N3 C36 C41 N4 -62.2(7) . .
C37 C36 C41 N4 178.5(6) . .
N3 C36 C41 C40 174.5(6) . .
C37 C36 C41 C40 55.2(8) . .
N4 C41 C40 C39 -177.7(6) . .
C36 C41 C40 C39 -56.3(8) . .
C55 C50 C51 O10 178.6(8) . .
C49 C50 C51 O10 -0.6(12) . .
C55 C50 C51 C52 1.2(12) . .
C49 C50 C51 C52 -178.1(8) . .
C41 N4 C42 C43 -175.6(8) . .
C5 C4 C3 C2 55.4(10) . .
C1 C2 C3 C4 -58.8(10) . .
C41 C40 C39 C38 56.0(9) . .
C8 C13 C12 C11 -0.8(12) . .
C10 C11 C12 C13 -1.9(12) . .
C36 C37 C38 C39 55.9(9) . .
C40 C39 C38 C37 -55.5(10) . .
C51 C50 C55 C54 -0.4(12) . .
C49 C50 C55 C54 178.9(7) . .
C3 C4 C5 C6 -55.2(10) . .
N2 C6 C5 C4 -66.1(9) . .
C1 C6 C5 C4 55.8(9) . .
N4 C42 C43 C48 173.2(10) . .
N4 C42 C43 C44 -4.3(15) . .
C48 C43 C44 O11 -178.6(10) . .
C42 C43 C44 O11 -1.0(14) . .
C48 C43 C44 C45 1.3(15) . .
C42 C43 C44 C45 178.9(9) . .
C54 C53 C52 C51 0.6(17) . .
O10 C51 C52 C53 -178.8(9) . .
C50 C51 C52 C53 -1.3(14) . .
C52 C53 C54 C55 0.1(16) . .
C50 C55 C54 C53 -0.2(14) . .
O11 C44 C45 C46 -179.9(10) . .
C43 C44 C45 C46 0.2(15) . .
C44 C43 C48 C47 0(2) . .
C42 C43 C48 C47 -177.6(13) . .
C44 C45 C46 C47 -3(2) . .
C45 C46 C47 C48 5(3) . .
C43 C48 C47 C46 -3(3) . .
C1 N1 C14 C15 174.2(6) . .
Tb2 N1 C14 C15 11.6(9) . .
C16 C15 C14 N1 18.7(10) . .
C20 C15 C14 N1 -161.8(7) . .
